data_4503433
loop_
_publ_author_name
'Yang, Jin'
'Ma, Jian-Fang'
'Liu, Ying-Ying'
'Ma, Ji-Cheng'
'Batten, Stuart R.'

_publ_section_title
;
 A Series of Cu(II) Complexes Based on Different Bis(imidazole) Ligands
 and Organic Acids: Formation of Water Clusters and Fixation of
 Atmospheric Carbon Dioxide
;
_journal_issue 12
_journal_name_full 'Crystal Growth &amp; Design'
_journal_page_first 4383
_journal_paper_doi 10.1021/cg701119g
_journal_volume 8
_journal_year 2008
_chemical_formula_moiety '4(C18 H16 Cu N4 O4), H4 O2, H4 O2'
_chemical_formula_sum 'C18 H18 Cu N4 O5'
_chemical_formula_weight 433.90
_chemical_name_systematic
;
 ?
;
_space_group_IT_number 14
_symmetry_cell_setting monoclinic
_symmetry_space_group_name_Hall '-P 2yn'
_symmetry_space_group_name_H-M 'P 1 21/n 1'
_atom_sites_solution_hydrogens geom
_atom_sites_solution_primary direct
_atom_sites_solution_secondary difmap
_audit_creation_method SHELXL-97
_cell_angle_alpha 90.00
_cell_angle_beta 106.02(3)
_cell_angle_gamma 90.00
_cell_formula_units_Z 4
_cell_length_a 9.0079(18)
_cell_length_b 15.629(3)
_cell_length_c 14.264(3)
_cell_measurement_reflns_used 8456
_cell_measurement_temperature 293(2)
_cell_measurement_theta_max 27.48
_cell_measurement_theta_min 2.41
_cell_volume 1930.2(7)
_computing_cell_refinement 'PROCESS-AUTO '
_computing_data_collection 'PROCESS-AUTO (Rigaku, 1998)'
_computing_data_reduction 'PROCESS-AUTO '
_computing_molecular_graphics 'SHELXTL-PLUS (Sheldrick, 1990)'
_computing_publication_material SHELXL-97
_computing_structure_refinement 'SHELXL-97 (Sheldrick, 1997)'
_computing_structure_solution 'SHELXS-97 (Sheldrick, 1997)'
_diffrn_ambient_temperature 293(2)
_diffrn_detector_area_resol_mean 10.0
_diffrn_measured_fraction_theta_full 0.982
_diffrn_measured_fraction_theta_max 0.975
_diffrn_measurement_device_type 'Rigaku R-AXIS RAPID'
_diffrn_measurement_method '\w scan'
_diffrn_radiation_monochromator graphite
_diffrn_radiation_source 'rotorating anode'
_diffrn_radiation_type MoK\a
_diffrn_radiation_wavelength 0.71073
_diffrn_reflns_av_R_equivalents 0.0675
_diffrn_reflns_av_sigmaI/netI 0.2120
_diffrn_reflns_limit_h_max 11
_diffrn_reflns_limit_h_min 0
_diffrn_reflns_limit_k_max 20
_diffrn_reflns_limit_k_min 0
_diffrn_reflns_limit_l_max 17
_diffrn_reflns_limit_l_min -18
_diffrn_reflns_number 4318
_diffrn_reflns_theta_full 25.00
_diffrn_reflns_theta_max 27.48
_diffrn_reflns_theta_min 2.41
_diffrn_standards_decay_% none
_diffrn_standards_interval_count none
_diffrn_standards_number none
_exptl_absorpt_coefficient_mu 1.169
_exptl_absorpt_correction_T_max 0.55
_exptl_absorpt_correction_T_min 0.33
_exptl_absorpt_correction_type multi-scan
_exptl_absorpt_process_details 'ABSCOR (Higashi, 1995)'
_exptl_crystal_colour blue
_exptl_crystal_density_diffrn 1.493
_exptl_crystal_density_method 'not measured'
_exptl_crystal_description prism
_exptl_crystal_F_000 892
_exptl_crystal_size_max 0.32
_exptl_crystal_size_mid 0.10
_exptl_crystal_size_min 0.08
_refine_diff_density_max 1.153
_refine_diff_density_min -0.775
_refine_diff_density_rms 0.102
_refine_ls_extinction_method none
_refine_ls_goodness_of_fit_ref 0.780
_refine_ls_hydrogen_treatment mixed
_refine_ls_matrix_type full
_refine_ls_number_parameters 274
_refine_ls_number_reflns 4318
_refine_ls_number_restraints 7
_refine_ls_restrained_S_all 0.836
_refine_ls_R_factor_all 0.2142
_refine_ls_R_factor_gt 0.0692
_refine_ls_shift/su_max 0.000
_refine_ls_shift/su_mean 0.000
_refine_ls_structure_factor_coef Fsqd
_refine_ls_weighting_details 'calc w=1/[\s^2^(Fo^2^)+(0.0756P)^2^+0.0000P] where P=(Fo^2^+2Fc^2^)/3'
_refine_ls_weighting_scheme calc
_refine_ls_wR_factor_gt 0.1487
_refine_ls_wR_factor_ref 0.1827
_reflns_number_gt 1331
_reflns_number_total 4318
_reflns_threshold_expression >2sigma(I)
_cod_data_source_file cg701119g_si_002.cif
_cod_data_source_block compound6
_cod_original_sg_symbol_Hall '-p 2yn'
_cod_original_sg_symbol_H-M 'P 21/n'
_cod_database_code 4503433

loop_
_symmetry_equiv_pos_as_xyz
'x, y, z'
'-x+1/2, y+1/2, -z+1/2'
'-x, -y, -z'
'x-1/2, -y-1/2, z-1/2'

loop_
_atom_site_label
_atom_site_type_symbol
_atom_site_fract_x
_atom_site_fract_y
_atom_site_fract_z
_atom_site_U_iso_or_equiv
_atom_site_adp_type
_atom_site_occupancy
_atom_site_symmetry_multiplicity
_atom_site_calc_flag
_atom_site_refinement_flags
C1 C 0.5934(11) 0.6761(6) 0.1438(8) 0.052(3) Uani 1 1 d .
H1 H 0.5349 0.6582 0.1846 0.063 Uiso 1 1 calc R
C2 C 0.7327(13) 0.6779(7) 0.0518(8) 0.065(3) Uani 1 1 d .
H2 H 0.7940 0.6591 0.0130 0.078 Uiso 1 1 calc R
C3 C 0.7030(12) 0.7601(7) 0.0622(9) 0.068(4) Uani 1 1 d .
H3 H 0.7371 0.8078 0.0351 0.082 Uiso 1 1 calc R
C4 C 0.5372(10) 0.8319(6) 0.1556(8) 0.061(3) Uani 1 1 d .
H4A H 0.5122 0.8745 0.1042 0.074 Uiso 1 1 calc RD
H4B H 0.6090 0.8573 0.2123 0.074 Uiso 1 1 calc R
C5 C 0.3936(10) 0.8054(6) 0.1808(7) 0.052(2) Uani 1 1 d .
C6 C 0.4044(15) 0.7803(7) 0.2721(10) 0.078(4) Uani 1 1 d .
H6 H 0.4975 0.7869 0.3200 0.094 Uiso 1 1 calc R
C7 C 0.276(2) 0.7436(12) 0.2971(13) 0.130(8) Uani 1 1 d .
H7 H 0.2837 0.7218 0.3590 0.156 Uiso 1 1 calc R
C8 C 0.144(2) 0.7423(11) 0.2274(16) 0.145(9) Uani 1 1 d .
H8 H 0.0579 0.7208 0.2435 0.174 Uiso 1 1 calc R
C9 C 0.1231(12) 0.7703(8) 0.1316(12) 0.097(5) Uani 1 1 d .
H9 H 0.0270 0.7682 0.0858 0.117 Uiso 1 1 calc R
C10 C 0.2500(11) 0.8007(6) 0.1087(8) 0.062(3) Uani 1 1 d .
C11 C 0.2353(12) 0.8285(7) 0.0049(8) 0.079(4) Uani 1 1 d .
H11A H 0.1287 0.8431 -0.0273 0.095 Uiso 1 1 calc R
H11B H 0.2983 0.8788 0.0049 0.095 Uiso 1 1 calc R
C12 C 0.2688(12) 0.6717(6) -0.0350(8) 0.049(3) Uani 1 1 d .
H12 H 0.2250 0.6490 0.0115 0.059 Uiso 1 1 calc R
C13 C 0.3550(13) 0.7672(7) -0.1231(9) 0.069(4) Uani 1 1 d .
H13 H 0.3800 0.8183 -0.1485 0.082 Uiso 1 1 calc R
C14 C 0.3780(13) 0.6866(7) -0.1509(9) 0.067(4) Uani 1 1 d .
H14 H 0.4245 0.6726 -0.1996 0.080 Uiso 1 1 calc R
C15 C 0.0133(9) 0.4915(8) -0.1829(9) 0.060(3) Uani 1 1 d .
C16 C -0.1497(11) 0.4904(9) -0.2013(11) 0.116(5) Uani 1 1 d D
H16 H -0.2074 0.4800 -0.2652 0.139 Uiso 1 1 calc R
C17 C -0.2257(14) 0.5024(9) -0.1377(13) 0.144(7) Uani 1 1 d D
H18 H -0.1709 0.5110 -0.0729 0.172 Uiso 1 1 calc R
C18 C -0.4095(13) 0.5030(11) -0.1659(10) 0.082(4) Uani 1 1 d .
N1 N 0.6669(8) 0.6241(5) 0.1019(6) 0.040(2) Uani 1 1 d .
N2 N 0.6097(9) 0.7567(5) 0.1230(6) 0.050(2) Uani 1 1 d .
N3 N 0.3212(9) 0.6271(4) -0.0954(6) 0.038(2) Uani 1 1 d .
N4 N 0.2873(10) 0.7567(6) -0.0495(7) 0.063(3) Uani 1 1 d .
O1 O 0.1093(5) 0.5019(5) -0.1016(4) 0.0454(12) Uani 1 1 d .
O2 O 0.0476(9) 0.4745(5) -0.2609(6) 0.094(3) Uani 1 1 d .
O3 O -0.4432(5) 0.5024(5) -0.0866(4) 0.0517(13) Uani 1 1 d .
O4 O -0.4998(12) 0.5038(9) -0.2448(6) 0.125(3) Uani 1 1 d .
O1W O -0.0926(13) 0.4552(5) -0.4496(7) 0.036(3) Uani 0.50 1 d PD
O2W O 0.4073(16) 0.5434(8) -0.4532(9) 0.059(4) Uani 0.50 1 d PD
Cu1 Cu 0.33021(8) 0.50153(8) -0.09912(6) 0.0350(3) Uani 1 1 d .
HW11 H -0.100(17) 0.463(6) -0.391(5) 0.052 Uiso 0.50 1 d PD
HW12 H -0.057(14) 0.501(5) -0.468(2) 0.052 Uiso 0.50 1 d PD
HW21 H 0.473(14) 0.499(6) -0.443(11) 0.052 Uiso 0.50 1 d PD
HW22 H 0.396(18) 0.553(10) -0.517(3) 0.052 Uiso 0.50 1 d PD

loop_
_atom_site_aniso_label
_atom_site_aniso_U_11
_atom_site_aniso_U_22
_atom_site_aniso_U_33
_atom_site_aniso_U_23
_atom_site_aniso_U_13
_atom_site_aniso_U_12
C1 0.040(5) 0.036(5) 0.088(9) -0.016(6) 0.030(5) 0.003(5)
C2 0.076(8) 0.058(7) 0.070(8) -0.008(7) 0.037(7) 0.004(7)
C3 0.077(8) 0.027(6) 0.112(10) 0.005(7) 0.044(8) 0.003(6)
C4 0.050(5) 0.049(6) 0.083(8) -0.024(6) 0.014(5) 0.005(5)
C5 0.054(6) 0.055(6) 0.045(6) -0.015(5) 0.009(5) 0.009(5)
C6 0.083(8) 0.059(7) 0.098(11) -0.019(7) 0.033(8) 0.009(7)
C7 0.20(2) 0.124(15) 0.085(10) -0.005(11) 0.075(13) 0.066(17)
C8 0.192(19) 0.084(11) 0.24(3) -0.044(16) 0.197(18) -0.022(14)
C9 0.048(6) 0.071(9) 0.188(15) -0.045(10) 0.060(9) -0.009(6)
C10 0.054(6) 0.043(5) 0.083(8) -0.028(6) 0.012(5) 0.021(5)
C11 0.083(8) 0.050(6) 0.081(8) -0.026(6) -0.016(6) 0.028(6)
C12 0.068(7) 0.028(5) 0.058(7) 0.003(5) 0.027(6) 0.006(5)
C13 0.061(7) 0.048(7) 0.096(10) 0.011(7) 0.021(7) -0.010(6)
C14 0.069(8) 0.060(7) 0.082(9) -0.007(7) 0.038(7) -0.005(7)
C15 0.036(4) 0.046(6) 0.091(7) 0.019(8) 0.005(5) -0.004(6)
C16 0.042(5) 0.067(9) 0.221(15) 0.037(12) 0.004(7) -0.003(8)
C17 0.139(10) 0.032(5) 0.33(2) -0.011(12) 0.176(13) -0.010(10)
C18 0.097(7) 0.059(6) 0.127(10) -0.034(12) 0.095(8) -0.033(10)
N1 0.023(4) 0.040(4) 0.060(6) 0.000(5) 0.017(4) -0.014(4)
N2 0.035(4) 0.034(5) 0.076(6) -0.005(5) 0.006(4) 0.001(4)
N3 0.037(5) 0.032(4) 0.042(6) -0.002(4) 0.008(4) -0.002(4)
N4 0.058(6) 0.041(5) 0.072(7) -0.010(5) -0.012(5) 0.019(5)
O1 0.029(2) 0.055(3) 0.059(3) -0.015(5) 0.023(2) -0.004(5)
O2 0.111(6) 0.100(7) 0.052(5) 0.018(5) -0.007(4) -0.010(5)
O3 0.033(2) 0.042(3) 0.083(4) 0.004(5) 0.020(2) 0.005(4)
O4 0.185(9) 0.143(8) 0.061(5) -0.013(9) 0.057(6) -0.029(11)
O1W 0.069(8) 0.017(5) 0.014(5) -0.011(4) -0.003(5) 0.019(5)
O2W 0.092(10) 0.059(8) 0.025(7) -0.009(6) 0.014(7) -0.006(7)
Cu1 0.0245(4) 0.0355(5) 0.0468(5) -0.0021(8) 0.0131(3) -0.0007(8)

loop_
_atom_type_symbol
_atom_type_description
_atom_type_scat_dispersion_real
_atom_type_scat_dispersion_imag
_atom_type_scat_source
C C 0.0033 0.0016 'International Tables Vol C Tables 4.2.6.8 and 6.1.1.4'
H H 0.0000 0.0000 'International Tables Vol C Tables 4.2.6.8 and 6.1.1.4'
N N 0.0061 0.0033 'International Tables Vol C Tables 4.2.6.8 and 6.1.1.4'
O O 0.0106 0.0060 'International Tables Vol C Tables 4.2.6.8 and 6.1.1.4'
Cu Cu 0.3201 1.2651 'International Tables Vol C Tables 4.2.6.8 and 6.1.1.4'

loop_
_geom_angle_atom_site_label_1
_geom_angle_atom_site_label_2
_geom_angle_atom_site_label_3
_geom_angle
_geom_angle_site_symmetry_1
_geom_angle_site_symmetry_3
N1 C1 N2 113.4(10) . .
N1 C1 H1 123.3 . .
N2 C1 H1 123.3 . .
C3 C2 N1 114.4(11) . .
C3 C2 H2 122.8 . .
N1 C2 H2 122.8 . .
C2 C3 N2 102.2(10) . .
C2 C3 H3 128.9 . .
N2 C3 H3 128.9 . .
N2 C4 C5 110.0(7) . .
N2 C4 H4A 109.7 . .
C5 C4 H4A 109.7 . .
N2 C4 H4B 109.7 . .
C5 C4 H4B 109.7 . .
H4A C4 H4B 108.2 . .
C6 C5 C10 119.9(11) . .
C6 C5 C4 118.7(10) . .
C10 C5 C4 121.2(10) . .
C5 C6 C7 121.1(14) . .
C5 C6 H6 119.4 . .
C7 C6 H6 119.4 . .
C8 C7 C6 116(2) . .
C8 C7 H7 121.9 . .
C6 C7 H7 121.9 . .
C7 C8 C9 125.6(19) . .
C7 C8 H8 117.2 . .
C9 C8 H8 117.2 . .
C10 C9 C8 116.7(13) . .
C10 C9 H9 121.6 . .
C8 C9 H9 121.6 . .
C9 C10 C5 120.3(12) . .
C9 C10 C11 118.9(11) . .
C5 C10 C11 120.8(10) . .
N4 C11 C10 109.4(8) . .
N4 C11 H11A 109.8 . .
C10 C11 H11A 109.8 . .
N4 C11 H11B 109.8 . .
C10 C11 H11B 109.8 . .
H11A C11 H11B 108.2 . .
N3 C12 N4 110.0(10) . .
N3 C12 H12 125.0 . .
N4 C12 H12 125.0 . .
C14 C13 N4 104.5(10) . .
C14 C13 H13 127.7 . .
N4 C13 H13 127.7 . .
C13 C14 N3 109.9(10) . .
C13 C14 H14 125.0 . .
N3 C14 H14 125.0 . .
O1 C15 O2 124.7(8) . .
O1 C15 C16 126.0(11) . .
O2 C15 C16 109.1(11) . .
C17 C16 C15 126.2(14) . .
C17 C16 H16 116.9 . .
C15 C16 H16 116.9 . .
C16 C17 C18 122.6(14) . .
C16 C17 H18 118.7 . .
C18 C17 H18 118.7 . .
O4 C18 O3 125.5(10) . .
O4 C18 C17 129.0(10) . .
O3 C18 C17 105.5(12) . .
C1 N1 C2 102.0(8) . .
C1 N1 Cu1 130.5(7) . 3_665
C2 N1 Cu1 127.2(7) . 3_665
C1 N2 C3 107.9(9) . .
C1 N2 C4 127.2(9) . .
C3 N2 C4 124.8(9) . .
C12 N3 C14 105.9(8) . .
C12 N3 Cu1 125.6(7) . .
C14 N3 Cu1 128.3(7) . .
C13 N4 C12 109.5(10) . .
C13 N4 C11 125.1(10) . .
C12 N4 C11 125.4(11) . .
C15 O1 Cu1 116.7(5) . .
C18 O3 Cu1 114.6(7) . 1_455
HW11 O1W HW12 109(4) . .
HW21 O2W HW22 100(10) . .
N1 Cu1 N3 178.2(3) 3_665 .
N1 Cu1 O1 91.3(3) 3_665 .
N3 Cu1 O1 87.0(3) . .
N1 Cu1 O3 89.4(3) 3_665 1_655
N3 Cu1 O3 92.3(3) . 1_655
O1 Cu1 O3 176.0(2) . 1_655

loop_
_geom_bond_atom_site_label_1
_geom_bond_atom_site_label_2
_geom_bond_distance
_geom_bond_site_symmetry_2
C1 N1 1.294(10) .
C1 N2 1.311(11) .
C1 H1 0.9300 .
C2 C3 1.330(13) .
C2 N1 1.343(12) .
C2 H2 0.9300 .
C3 N2 1.364(11) .
C3 H3 0.9300 .
C4 N2 1.481(11) .
C4 C5 1.493(12) .
C4 H4A 0.9700 .
C4 H4B 0.9700 .
C5 C6 1.337(14) .
C5 C10 1.415(12) .
C6 C7 1.43(2) .
C6 H6 0.9300 .
C7 C8 1.32(2) .
C7 H7 0.9300 .
C8 C9 1.40(2) .
C8 H8 0.9300 .
C9 C10 1.359(14) .
C9 H9 0.9300 .
C10 C11 1.513(14) .
C11 N4 1.511(12) .
C11 H11A 0.9700 .
C11 H11B 0.9700 .
C12 N3 1.294(10) .
C12 N4 1.362(11) .
C12 H12 0.9300 .
C13 C14 1.354(14) .
C13 N4 1.361(13) .
C13 H13 0.9300 .
C14 N3 1.407(11) .
C14 H14 0.9300 .
C15 O1 1.252(11) .
C15 O2 1.263(11) .
C15 C16 1.419(11) .
C16 C17 1.292(13) .
C16 H16 0.9300 .
C17 C18 1.592(16) .
C17 H18 0.9300 .
C18 O4 1.193(14) .
C18 O3 1.250(11) .
N1 Cu1 1.964(7) 3_665
N3 Cu1 1.965(7) .
O1 Cu1 1.981(4) .
O3 Cu1 1.999(4) 1_455
O1W HW11 0.87(2) .
O1W HW12 0.86(2) .
O2W HW21 0.90(2) .
O2W HW22 0.90(2) .
Cu1 N1 1.963(7) 3_665
Cu1 O3 1.999(4) 1_655

loop_
_geom_hbond_atom_site_label_D
_geom_hbond_atom_site_label_H
_geom_hbond_atom_site_label_A
_geom_hbond_distance_DH
_geom_hbond_distance_HA
_geom_hbond_distance_DA
_geom_hbond_angle_DHA
_geom_hbond_site_symmetry_A
O1W HW11 O2 0.87(2) 1.97(11) 2.656(12) 135(13) .
O1W HW12 O1W 0.86(2) 2.13(7) 2.85(2) 142(11) 3_564
O2W HW21 O2W 0.90(2) 2.16(13) 2.77(3) 124(12) 3_664

loop_
_geom_torsion_atom_site_label_1
_geom_torsion_atom_site_label_2
_geom_torsion_atom_site_label_3
_geom_torsion_atom_site_label_4
_geom_torsion
_geom_torsion_site_symmetry_4
N1 C2 C3 N2 -0.7(14) .
N2 C4 C5 C6 89.2(11) .
N2 C4 C5 C10 -86.1(11) .
C10 C5 C6 C7 3.9(16) .
C4 C5 C6 C7 -171.5(11) .
C5 C6 C7 C8 -5(2) .
C6 C7 C8 C9 3(3) .
C7 C8 C9 C10 1(2) .
C8 C9 C10 C5 -1.9(15) .
C8 C9 C10 C11 177.6(10) .
C6 C5 C10 C9 -0.3(14) .
C4 C5 C10 C9 175.0(9) .
C6 C5 C10 C11 -179.8(9) .
C4 C5 C10 C11 -4.5(13) .
C9 C10 C11 N4 -97.2(10) .
C5 C10 C11 N4 82.3(11) .
N4 C13 C14 N3 1.2(13) .
O1 C15 C16 C17 2(3) .
O2 C15 C16 C17 177.8(15) .
C15 C16 C17 C18 177.9(13) .
C16 C17 C18 O4 -10(3) .
C16 C17 C18 O3 169.8(15) .
N2 C1 N1 C2 0.0(13) .
N2 C1 N1 Cu1 -174.7(7) 3_665
C3 C2 N1 C1 0.4(14) .
C3 C2 N1 Cu1 175.4(8) 3_665
N1 C1 N2 C3 -0.4(13) .
N1 C1 N2 C4 177.7(8) .
C2 C3 N2 C1 0.6(13) .
C2 C3 N2 C4 -177.5(9) .
C5 C4 N2 C1 -23.6(14) .
C5 C4 N2 C3 154.2(10) .
N4 C12 N3 C14 0.7(11) .
N4 C12 N3 Cu1 176.8(6) .
C13 C14 N3 C12 -1.2(12) .
C13 C14 N3 Cu1 -177.1(8) .
C14 C13 N4 C12 -0.7(13) .
C14 C13 N4 C11 -178.6(9) .
N3 C12 N4 C13 0.0(12) .
N3 C12 N4 C11 177.9(8) .
C10 C11 N4 C13 -148.8(10) .
C10 C11 N4 C12 33.6(13) .
O2 C15 O1 Cu1 5.7(18) .
C16 C15 O1 Cu1 -179.4(11) .
O4 C18 O3 Cu1 1(3) 1_455
C17 C18 O3 Cu1 -179.3(7) 1_455
C12 N3 Cu1 N1 37(9) 3_665
C14 N3 Cu1 N1 -148(8) 3_665
C12 N3 Cu1 O1 51.2(8) .
C14 N3 Cu1 O1 -133.6(9) .
C12 N3 Cu1 O3 -124.8(8) 1_655
C14 N3 Cu1 O3 50.4(9) 1_655
C15 O1 Cu1 N1 -80.4(9) 3_665
C15 O1 Cu1 N3 100.0(9) .
C15 O1 Cu1 O3 180(100) 1_655
